data_1504686
loop_
_publ_author_name
'Sohtome, Yoshihiro'
'Kato, Yuko'
'Handa, Shinya'
'Aoyama, Naohiro'
'Nagawa, Keita'
'Matsunaga, Shigeki'
'Shibasaki, Masakatsu'

_publ_section_title
;
 Stereodivergent catalytic doubly diastereoselective nitroaldol reactions
 using heterobimetallic complexes.
;
_journal_issue 11
_journal_name_full 'Organic letters'
_journal_page_first 2231
_journal_page_last 2234
_journal_paper_doi 10.1021/ol800653d
_journal_volume 10
_journal_year 2008
_chemical_absolute_configuration 'CHOOSE rm ad rmad syn or unk'
_chemical_formula_moiety 'C18 H28 N2 O7 '
_chemical_formula_sum 'C18 H28 N2 O7'
_chemical_formula_weight 384.43
_space_group_IT_number 19
_symmetry_cell_setting orthorhombic
_symmetry_Int_Tables_number 19
_symmetry_space_group_name_Hall 'P 2ac 2ab'
_symmetry_space_group_name_H-M 'P 21 21 21'
_cell_angle_alpha 90.0000
_cell_angle_beta 90.0000
_cell_angle_gamma 90.0000
_cell_formula_units_Z 4
_cell_length_a 9.5369(3)
_cell_length_b 10.9797(4)
_cell_length_c 19.7388(6)
_cell_measurement_reflns_used 14185
_cell_measurement_temperature 93.1
_cell_measurement_theta_max 68.2
_cell_measurement_theta_min 4.0
_cell_volume 2066.90(12)
_computing_cell_refinement PROCESS-AUTO
_computing_data_collection PROCESS-AUTO
_computing_data_reduction CrystalStructure
_computing_publication_material 'CrystalStructure 3.8'
_computing_structure_refinement CRYSTALS
_computing_structure_solution SIR92
_diffrn_detector_area_resol_mean 10.00
_diffrn_measured_fraction_theta_full 0.998
_diffrn_measured_fraction_theta_max 0.998
_diffrn_measurement_device_type 'Rigaku RAXIS-RAPID'
_diffrn_measurement_method \w
_diffrn_radiation_type 'Cu K\a'
_diffrn_radiation_wavelength 1.54187
_diffrn_reflns_av_R_equivalents 0.132
_diffrn_reflns_limit_h_max 11
_diffrn_reflns_limit_h_min -11
_diffrn_reflns_limit_k_max 13
_diffrn_reflns_limit_k_min -12
_diffrn_reflns_limit_l_max 23
_diffrn_reflns_limit_l_min -23
_diffrn_reflns_number 32722
_diffrn_reflns_theta_full 68.24
_diffrn_reflns_theta_max 68.24
_exptl_absorpt_coefficient_mu 0.798
_exptl_absorpt_correction_T_max 0.641
_exptl_absorpt_correction_T_min 0.485
_exptl_absorpt_correction_type multi-scan
_exptl_absorpt_process_details
;
    Higashi, T. (1995). Program for Absorption Correction.
    Rigaku Corporation, Tokyo, Japan.
;
_exptl_crystal_colour colorless
_exptl_crystal_density_diffrn 1.235
_exptl_crystal_density_method 'not measured'
_exptl_crystal_description block
_exptl_crystal_F_000 824.00
_exptl_crystal_size_max 0.90
_exptl_crystal_size_mid 0.56
_exptl_crystal_size_min 0.56
_refine_diff_density_max 0.67
_refine_diff_density_min -0.59
_refine_ls_abs_structure_details 'Flack, H. D. (1983), Acta Cryst. A39, 876-881.  1618 Friedel Pairs'
_refine_ls_abs_structure_Flack 0.4(4)
_refine_ls_extinction_coef 83(15)
_refine_ls_extinction_method 'Larson (1970) Crystallographic Computing eq. 22'
_refine_ls_goodness_of_fit_ref 0.521
_refine_ls_hydrogen_treatment refall
_refine_ls_number_parameters 274
_refine_ls_number_reflns 3793
_refine_ls_R_factor_gt 0.0609
_refine_ls_shift/su_max 0.0000
_refine_ls_structure_factor_coef Fsqd
_refine_ls_weighting_details 'w = 1/[1.0000\s(Fo^2^)]/(4Fo^2^)'
_refine_ls_weighting_scheme calc
_refine_ls_wR_factor_ref 0.1913
_reflns_number_gt 1510
_reflns_number_total 3793
_reflns_threshold_expression F^2^>2.0\s(F^2^)
_cod_data_source_file ol800653d-file004.cif
_cod_data_source_block '_080313Handa3'
_cod_original_cell_volume 2066.90(11)
_cod_original_formula_sum 'C18 H28 N2 O7 '
_cod_database_code 1504686

loop_
_symmetry_equiv_pos_site_id
_symmetry_equiv_pos_as_xyz
1 +X,+Y,+Z
2 1/2+X,1/2-Y,-Z
3 -X,1/2+Y,1/2-Z
4 1/2-X,-Y,1/2+Z

loop_
_atom_site_label
_atom_site_type_symbol
_atom_site_fract_x
_atom_site_fract_y
_atom_site_fract_z
_atom_site_U_iso_or_equiv
_atom_site_adp_type
_atom_site_occupancy
_atom_site_symmetry_multiplicity
_atom_site_calc_flag
_atom_site_refinement_flags
O(1) O 0.8087(3) 0.8162(2) 0.84869(15) 0.0336(8) Uani 1.00 1 d .
O(2) O 0.6685(3) 0.6490(3) 0.83680(19) 0.0437(10) Uani 1.00 1 d .
O(3) O 0.5201(4) 0.6195(3) 0.61616(17) 0.0471(10) Uani 1.00 1 d .
O(4) O 0.5314(3) 0.9858(2) 0.69129(17) 0.0400(9) Uani 1.00 1 d .
O(5) O 0.5698(3) 0.9601(3) 0.54217(19) 0.0515(11) Uani 1.00 1 d .
O(6) O 0.7071(4) 0.6797(3) 0.5488(2) 0.0589(12) Uani 1.00 1 d .
O(7) O 0.7788(3) 0.9632(3) 0.5855(2) 0.0553(12) Uani 1.00 1 d .
N(1) N 0.6593(4) 0.9222(3) 0.5810(2) 0.0384(11) Uani 1.00 1 d .
N(9) N 0.6330(4) 0.8231(3) 0.7770(2) 0.0342(10) Uani 1.00 1 d .
C(10) C 0.7009(4) 0.7528(4) 0.8223(2) 0.0306(12) Uani 1.00 1 d .
C(11) C 0.2411(4) 0.7741(4) 0.7490(2) 0.0314(12) Uani 1.00 1 d .
C(12) C 0.7997(5) 0.7620(5) 0.9675(2) 0.0443(15) Uani 1.00 1 d .
C(13) C 0.8928(4) 0.7688(4) 0.9056(2) 0.0323(12) Uani 1.00 1 d .
C(14) C 0.5033(4) 0.8620(3) 0.6748(2) 0.0315(12) Uani 1.00 1 d .
C(15) C 0.3739(4) 0.8156(5) 0.7840(2) 0.0392(13) Uani 1.00 1 d .
C(16) C 0.5794(5) 0.7136(4) 0.5788(2) 0.0388(14) Uani 1.00 1 d .
C(17) C 0.5052(4) 0.7889(4) 0.7418(2) 0.0318(12) Uani 1.00 1 d .
C(18) C 0.0028(5) 0.6963(4) 0.6785(2) 0.0398(14) Uani 1.00 1 d .
C(19) C 1.0060(5) 0.8658(4) 0.9125(2) 0.0407(14) Uani 1.00 1 d .
C(20) C 0.1520(5) 0.8582(4) 0.7184(2) 0.0415(14) Uani 1.00 1 d .
C(21) C 0.0914(4) 0.6129(5) 0.7087(2) 0.0433(15) Uani 1.00 1 d .
C(22) C 0.2068(5) 0.6518(4) 0.7443(2) 0.0395(14) Uani 1.00 1 d .
C(23) C 0.6183(4) 0.8183(4) 0.6260(2) 0.0320(12) Uani 1.00 1 d .
C(24) C 0.9569(5) 0.6464(4) 0.8893(2) 0.0451(15) Uani 1.00 1 d .
C(25) C 0.0334(5) 0.8200(5) 0.6838(2) 0.0465(15) Uani 1.00 1 d .
C(26) C 0.3966(7) 0.5686(6) 0.5878(3) 0.086(2) Uani 1.00 1 d .
C(27) C 0.6930(8) 0.5933(7) 0.4970(3) 0.090(2) Uani 1.00 1 d .
H(1) H 0.6717 0.9008 0.7670 0.041 Uiso 1.00 1 c R
H(2) H -0.0780 0.6709 0.6542 0.048 Uiso 1.00 1 c R
H(3) H 0.1720 0.9428 0.7217 0.050 Uiso 1.00 1 c R
H(4) H 0.0719 0.5284 0.7046 0.052 Uiso 1.00 1 c R
H(5) H 0.2637 0.5937 0.7670 0.047 Uiso 1.00 1 c R
H(6) H -0.0268 0.8786 0.6637 0.056 Uiso 1.00 1 c R
H(7) H 0.4136 0.8550 0.6543 0.038 Uiso 1.00 1 c R
H(8) H 0.5085 0.7043 0.7319 0.038 Uiso 1.00 1 c R
H(9) H 0.6979 0.7940 0.6516 0.038 Uiso 1.00 1 c R
H(10) H 0.3808 0.7745 0.8262 0.047 Uiso 1.00 1 c R
H(11) H 0.3686 0.9009 0.7916 0.047 Uiso 1.00 1 c R
H(12) H 0.7566 0.6841 0.9693 0.053 Uiso 1.00 1 c R
H(13) H 0.8548 0.7740 1.0070 0.053 Uiso 1.00 1 c R
H(14) H 0.7295 0.8232 0.9650 0.053 Uiso 1.00 1 c R
H(15) H 0.9750 0.9275 0.9427 0.049 Uiso 1.00 1 c R
H(16) H 1.0893 0.8297 0.9297 0.049 Uiso 1.00 1 c R
H(17) H 1.0244 0.9006 0.8693 0.049 Uiso 1.00 1 c R
H(18) H 1.0462 0.6579 0.8690 0.054 Uiso 1.00 1 c R
H(19) H 0.9671 0.6010 0.9299 0.054 Uiso 1.00 1 c R
H(20) H 0.8976 0.6034 0.8589 0.055 Uiso 1.00 1 c R
H(21) H 0.4229 0.5031 0.5589 0.103 Uiso 1.00 1 c R
H(22) H 0.3370 0.5390 0.6227 0.103 Uiso 1.00 1 c R
H(23) H 0.3483 0.6286 0.5621 0.103 Uiso 1.00 1 c R
H(24) H 0.6822 0.6352 0.4552 0.108 Uiso 1.00 1 c R
H(25) H 0.7734 0.5423 0.4948 0.108 Uiso 1.00 1 c R
H(26) H 0.6122 0.5450 0.5054 0.108 Uiso 1.00 1 c R
H(27) H 0.5130 1.0504 0.6686 0.048 Uiso 1.00 1 c R
H(28) H 0.5152 0.7408 0.5453 0.046 Uiso 1.00 1 c R

loop_
_atom_site_aniso_label
_atom_site_aniso_U_11
_atom_site_aniso_U_22
_atom_site_aniso_U_33
_atom_site_aniso_U_12
_atom_site_aniso_U_13
_atom_site_aniso_U_23
O(1) 0.0309(17) 0.0377(18) 0.0321(17) 0.0010(15) -0.0071(14) 0.0047(15)
O(2) 0.043(2) 0.0363(19) 0.052(2) -0.0117(17) -0.0121(17) 0.0073(17)
O(3) 0.066(2) 0.040(2) 0.0345(18) -0.0176(19) 0.0007(19) -0.0002(15)
O(4) 0.045(2) 0.0259(16) 0.049(2) -0.0010(16) -0.0141(17) 0.0032(15)
O(5) 0.051(2) 0.051(2) 0.052(2) -0.0098(19) -0.0220(19) 0.0181(19)
O(6) 0.057(2) 0.065(2) 0.056(2) -0.001(2) 0.014(2) -0.013(2)
O(7) 0.041(2) 0.067(2) 0.058(2) -0.021(2) -0.0071(19) 0.013(2)
N(1) 0.034(2) 0.040(2) 0.041(2) -0.009(2) -0.004(2) 0.007(2)
N(9) 0.035(2) 0.032(2) 0.036(2) -0.0065(18) -0.0070(18) 0.0021(18)
C(10) 0.026(2) 0.039(2) 0.027(2) -0.000(2) 0.001(2) 0.003(2)
C(11) 0.027(2) 0.036(2) 0.031(2) 0.002(2) 0.0040(19) -0.000(2)
C(12) 0.045(3) 0.055(3) 0.034(2) 0.001(2) -0.004(2) 0.001(2)
C(13) 0.028(2) 0.040(2) 0.029(2) 0.009(2) -0.006(2) -0.002(2)
C(14) 0.028(2) 0.031(2) 0.036(2) 0.002(2) -0.007(2) -0.008(2)
C(15) 0.034(2) 0.045(2) 0.038(2) -0.003(2) -0.001(2) 0.000(2)
C(16) 0.041(2) 0.041(2) 0.034(2) -0.002(2) 0.003(2) 0.002(2)
C(17) 0.023(2) 0.036(2) 0.036(2) -0.002(2) -0.004(2) -0.001(2)
C(18) 0.024(2) 0.053(3) 0.043(2) -0.006(2) -0.005(2) 0.003(2)
C(19) 0.036(2) 0.050(3) 0.036(2) -0.001(2) -0.009(2) 0.004(2)
C(20) 0.037(2) 0.035(2) 0.053(3) -0.002(2) 0.004(2) 0.004(2)
C(21) 0.030(2) 0.047(3) 0.053(3) -0.003(2) -0.001(2) -0.005(2)
C(22) 0.040(2) 0.044(3) 0.035(2) 0.006(2) -0.001(2) -0.001(2)
C(23) 0.024(2) 0.038(2) 0.033(2) -0.004(2) -0.006(2) 0.004(2)
C(24) 0.043(3) 0.053(3) 0.040(2) 0.012(2) -0.008(2) -0.005(2)
C(25) 0.028(2) 0.045(3) 0.066(3) 0.009(2) -0.002(2) 0.006(2)
C(26) 0.101(5) 0.103(6) 0.055(4) -0.072(4) 0.009(4) -0.001(4)
C(27) 0.089(5) 0.096(5) 0.086(5) -0.014(5) 0.020(4) -0.049(4)

loop_
_atom_type_symbol
_atom_type_description
_atom_type_scat_dispersion_real
_atom_type_scat_dispersion_imag
_atom_type_scat_source
C C 0.018 0.009
;
International Tables for Crystallography
(1992, Vol. C, Tables 4.2.6.8 and 6.1.1.4)
;
H H 0.000 0.000
;
International Tables for Crystallography
(1992, Vol. C, Table 6.1.1.4)
;
N N 0.031 0.018
;
International Tables for Crystallography
(1992, Vol. C, Tables 4.2.6.8 and 6.1.1.4)
;
O O 0.049 0.032
;
International Tables for Crystallography
(1992, Vol. C, Tables 4.2.6.8 and 6.1.1.4)
;

loop_
_geom_angle_atom_site_label_1
_geom_angle_atom_site_label_2
_geom_angle_atom_site_label_3
_geom_angle
_geom_angle_publ_flag
C(10) O(1) C(13) 121.8(3) yes
C(16) O(3) C(26) 114.9(4) yes
C(16) O(6) C(27) 113.8(4) yes
O(5) N(1) O(7) 124.7(4) yes
O(5) N(1) C(23) 116.7(3) yes
O(7) N(1) C(23) 118.6(4) yes
C(10) N(9) C(17) 124.9(4) yes
O(1) C(10) O(2) 126.0(4) yes
O(1) C(10) N(9) 109.1(4) yes
O(2) C(10) N(9) 124.9(4) yes
C(15) C(11) C(20) 120.6(4) yes
C(15) C(11) C(22) 121.4(4) yes
C(20) C(11) C(22) 118.0(4) yes
O(1) C(13) C(12) 108.3(3) yes
O(1) C(13) C(19) 102.0(3) yes
O(1) C(13) C(24) 111.8(3) yes
C(12) C(13) C(19) 112.3(4) yes
C(12) C(13) C(24) 111.4(4) yes
C(19) C(13) C(24) 110.7(3) yes
O(4) C(14) C(17) 107.4(3) yes
O(4) C(14) C(23) 107.9(3) yes
C(17) C(14) C(23) 111.5(3) yes
C(11) C(15) C(17) 112.2(4) yes
O(3) C(16) O(6) 112.3(4) yes
O(3) C(16) C(23) 109.6(3) yes
O(6) C(16) C(23) 104.2(3) yes
N(9) C(17) C(14) 106.5(3) yes
N(9) C(17) C(15) 112.2(3) yes
C(14) C(17) C(15) 110.9(3) yes
C(21) C(18) C(25) 119.1(4) yes
C(11) C(20) C(25) 120.7(4) yes
C(18) C(21) C(22) 120.3(5) yes
C(11) C(22) C(21) 121.7(4) yes
N(1) C(23) C(14) 108.7(3) yes
N(1) C(23) C(16) 106.0(3) yes
C(14) C(23) C(16) 116.4(3) yes
C(18) C(25) C(20) 120.2(4) yes
C(14) O(4) H(27) 129.2 no
C(10) N(9) H(1) 117.7 no
C(17) N(9) H(1) 117.4 no
C(13) C(12) H(12) 109.2 no
C(13) C(12) H(13) 109.4 no
C(13) C(12) H(14) 109.8 no
H(12) C(12) H(13) 109.5 no
H(12) C(12) H(14) 109.5 no
H(13) C(12) H(14) 109.5 no
O(4) C(14) H(7) 110.1 no
C(17) C(14) H(7) 109.4 no
C(23) C(14) H(7) 110.5 no
C(11) C(15) H(10) 108.4 no
C(11) C(15) H(11) 109.0 no
C(17) C(15) H(10) 109.2 no
C(17) C(15) H(11) 108.5 no
H(10) C(15) H(11) 109.5 no
O(3) C(16) H(28) 109.9 no
O(6) C(16) H(28) 110.4 no
C(23) C(16) H(28) 110.2 no
N(9) C(17) H(8) 108.9 no
C(14) C(17) H(8) 109.4 no
C(15) C(17) H(8) 109.0 no
C(21) C(18) H(2) 121.3 no
C(25) C(18) H(2) 119.6 no
C(13) C(19) H(15) 109.5 no
C(13) C(19) H(16) 109.5 no
C(13) C(19) H(17) 109.4 no
H(15) C(19) H(16) 109.5 no
H(15) C(19) H(17) 109.5 no
H(16) C(19) H(17) 109.5 no
C(11) C(20) H(3) 119.7 no
C(25) C(20) H(3) 119.6 no
C(18) C(21) H(4) 119.4 no
C(22) C(21) H(4) 120.3 no
C(11) C(22) H(5) 119.0 no
C(21) C(22) H(5) 119.4 no
N(1) C(23) H(9) 108.7 no
C(14) C(23) H(9) 108.9 no
C(16) C(23) H(9) 107.9 no
C(13) C(24) H(18) 109.6 no
C(13) C(24) H(19) 109.2 no
C(13) C(24) H(20) 109.6 no
H(18) C(24) H(19) 109.5 no
H(18) C(24) H(20) 109.5 no
H(19) C(24) H(20) 109.5 no
C(18) C(25) H(6) 120.2 no
C(20) C(25) H(6) 119.6 no
O(3) C(26) H(21) 108.4 no
O(3) C(26) H(22) 110.1 no
O(3) C(26) H(23) 109.9 no
H(21) C(26) H(22) 109.5 no
H(21) C(26) H(23) 109.5 no
H(22) C(26) H(23) 109.5 no
O(6) C(27) H(24) 108.4 no
O(6) C(27) H(25) 110.8 no
O(6) C(27) H(26) 109.2 no
H(24) C(27) H(25) 109.5 no
H(24) C(27) H(26) 109.5 no
H(25) C(27) H(26) 109.5 no

loop_
_geom_bond_atom_site_label_1
_geom_bond_atom_site_label_2
_geom_bond_distance
_geom_bond_publ_flag
O(1) C(10) 1.347(5) yes
O(1) C(13) 1.475(5) yes
O(2) C(10) 1.214(5) yes
O(3) C(16) 1.390(6) yes
O(3) C(26) 1.419(8) yes
O(4) C(14) 1.423(5) yes
O(5) N(1) 1.221(5) yes
O(6) C(16) 1.404(6) yes
O(6) C(27) 1.401(8) yes
O(7) N(1) 1.228(5) yes
N(1) C(23) 1.497(6) yes
N(9) C(10) 1.348(6) yes
N(9) C(17) 1.452(5) yes
C(11) C(15) 1.513(6) yes
C(11) C(20) 1.394(6) yes
C(11) C(22) 1.385(7) yes
C(12) C(13) 1.511(6) yes
C(13) C(19) 1.522(6) yes
C(13) C(24) 1.511(7) yes
C(14) C(17) 1.547(6) yes
C(14) C(23) 1.538(6) yes
C(15) C(17) 1.532(6) yes
C(16) C(23) 1.525(6) yes
C(18) C(21) 1.381(7) yes
C(18) C(25) 1.392(7) yes
C(20) C(25) 1.386(7) yes
C(21) C(22) 1.374(7) yes
O(4) H(27) 0.857 no
N(9) H(1) 0.950 no
C(12) H(12) 0.950 no
C(12) H(13) 0.950 no
C(12) H(14) 0.950 no
C(14) H(7) 0.950 no
C(15) H(10) 0.950 no
C(15) H(11) 0.950 no
C(16) H(28) 0.950 no
C(17) H(8) 0.950 no
C(18) H(2) 0.950 no
C(19) H(15) 0.950 no
C(19) H(16) 0.950 no
C(19) H(17) 0.950 no
C(20) H(3) 0.950 no
C(21) H(4) 0.950 no
C(22) H(5) 0.950 no
C(23) H(9) 0.950 no
C(24) H(18) 0.950 no
C(24) H(19) 0.950 no
C(24) H(20) 0.950 no
C(25) H(6) 0.950 no
C(26) H(21) 0.950 no
C(26) H(22) 0.950 no
C(26) H(23) 0.950 no
C(27) H(24) 0.950 no
C(27) H(25) 0.950 no
C(27) H(26) 0.950 no

loop_
_geom_contact_atom_site_label_1
_geom_contact_atom_site_label_2
_geom_contact_distance
_geom_contact_site_symmetry_2
O(1) O(2) 2.283(4) .
O(1) N(9) 2.195(4) .
O(1) C(12) 2.420(5) .
O(1) C(17) 3.594(5) .
O(1) C(19) 2.329(5) .
O(1) C(21) 3.579(6) 3_656
O(1) C(24) 2.473(6) .
O(2) O(1) 2.283(4) .
O(2) O(4) 2.675(4) 3_646
O(2) N(9) 2.272(5) .
O(2) C(12) 3.124(6) .
O(2) C(13) 2.855(5) .
O(2) C(14) 3.560(5) 3_646
O(2) C(15) 3.511(6) .
O(2) C(17) 2.881(5) .
O(2) C(24) 2.939(6) .
O(3) O(6) 2.320(5) .
O(3) C(14) 2.908(5) .
O(3) C(17) 3.104(5) .
O(3) C(23) 2.383(5) .
O(3) C(27) 2.887(8) .
O(4) O(2) 2.675(4) 3_656
O(4) O(5) 2.980(5) .
O(4) O(7) 3.160(5) .
O(4) N(1) 2.591(5) .
O(4) N(9) 2.644(5) .
O(4) C(15) 3.017(6) .
O(4) C(17) 2.394(5) .
O(4) C(17) 3.597(5) 3_656
O(4) C(22) 3.342(6) 3_656
O(4) C(23) 2.395(5) .
O(5) O(4) 2.980(5) .
O(5) O(6) 3.348(5) .
O(5) O(7) 2.168(5) .
O(5) C(14) 2.902(5) .
O(5) C(16) 2.803(6) .
O(5) C(19) 3.276(6) 4_674
O(5) C(23) 2.318(6) .
O(6) O(3) 2.320(5) .
O(6) O(5) 3.348(5) .
O(6) O(7) 3.268(5) .
O(6) N(1) 2.775(5) .
O(6) C(23) 2.313(6) .
O(6) C(26) 3.294(8) .
O(7) O(4) 3.160(5) .
O(7) O(5) 2.168(5) .
O(7) O(6) 3.268(5) .
O(7) C(14) 3.353(5) .
O(7) C(16) 3.337(6) .
O(7) C(23) 2.347(6) .
O(7) C(24) 3.264(6) 3_756
O(7) C(25) 3.484(6) 1_655
N(1) O(4) 2.591(5) .
N(1) O(6) 2.775(5) .
N(1) C(14) 2.466(6) .
N(1) C(16) 2.414(6) .
N(9) O(1) 2.195(4) .
N(9) O(2) 2.272(5) .
N(9) O(4) 2.644(5) .
N(9) C(13) 3.598(5) .
N(9) C(14) 2.403(6) .
N(9) C(15) 2.477(6) .
N(9) C(23) 2.985(6) .
C(10) C(12) 3.018(6) .
C(10) C(13) 2.467(6) .
C(10) C(15) 3.282(6) .
C(10) C(17) 2.483(6) .
C(10) C(24) 3.012(7) .
C(11) C(14) 3.055(6) .
C(11) C(17) 2.528(6) .
C(11) C(18) 2.798(6) .
C(11) C(21) 2.408(7) .
C(11) C(25) 2.415(6) .
C(12) O(1) 2.420(5) .
C(12) O(2) 3.124(6) .
C(12) C(10) 3.018(6) .
C(12) C(19) 2.519(7) .
C(12) C(24) 2.497(7) .
C(13) O(2) 2.855(5) .
C(13) N(9) 3.598(5) .
C(13) C(10) 2.467(6) .
C(14) O(2) 3.560(5) 3_656
C(14) O(3) 2.908(5) .
C(14) O(5) 2.902(5) .
C(14) O(7) 3.353(5) .
C(14) N(1) 2.466(6) .
C(14) N(9) 2.403(6) .
C(14) C(11) 3.055(6) .
C(14) C(15) 2.536(6) .
C(14) C(16) 2.603(6) .
C(14) C(20) 3.460(6) .
C(15) O(2) 3.511(6) .
C(15) O(4) 3.017(6) .
C(15) N(9) 2.477(6) .
C(15) C(10) 3.282(6) .
C(15) C(14) 2.536(6) .
C(15) C(20) 2.525(6) .
C(15) C(22) 2.527(7) .
C(16) O(5) 2.803(6) .
C(16) O(7) 3.337(6) .
C(16) N(1) 2.414(6) .
C(16) C(14) 2.603(6) .
C(16) C(17) 3.397(6) .
C(16) C(26) 2.368(8) .
C(16) C(27) 2.351(9) .
C(17) O(1) 3.594(5) .
C(17) O(2) 2.881(5) .
C(17) O(3) 3.104(5) .
C(17) O(4) 2.394(5) .
C(17) O(4) 3.597(5) 3_646
C(17) C(10) 2.483(6) .
C(17) C(11) 2.528(6) .
C(17) C(16) 3.397(6) .
C(17) C(20) 3.485(6) .
C(17) C(22) 3.220(6) .
C(17) C(23) 2.549(6) .
C(18) C(11) 2.798(6) .
C(18) C(20) 2.409(7) .
C(18) C(22) 2.390(7) .
C(19) O(1) 2.329(5) .
C(19) O(5) 3.276(6) 4_675
C(19) C(12) 2.519(7) .
C(19) C(24) 2.496(7) .
C(20) C(14) 3.460(6) .
C(20) C(15) 2.525(6) .
C(20) C(17) 3.485(6) .
C(20) C(18) 2.409(7) .
C(20) C(21) 2.762(7) .
C(20) C(22) 2.382(7) .
C(21) O(1) 3.579(6) 3_646
C(21) C(11) 2.408(7) .
C(21) C(20) 2.762(7) .
C(21) C(25) 2.391(7) .
C(22) O(4) 3.342(6) 3_646
C(22) C(15) 2.527(7) .
C(22) C(17) 3.220(6) .
C(22) C(18) 2.390(7) .
C(22) C(20) 2.382(7) .
C(22) C(25) 2.751(7) .
C(23) O(3) 2.383(5) .
C(23) O(4) 2.395(5) .
C(23) O(5) 2.318(6) .
C(23) O(6) 2.313(6) .
C(23) O(7) 2.347(6) .
C(23) N(9) 2.985(6) .
C(23) C(17) 2.549(6) .
C(23) C(26) 3.544(8) .
C(24) O(1) 2.473(6) .
C(24) O(2) 2.939(6) .
C(24) O(7) 3.264(6) 3_746
C(24) C(10) 3.012(7) .
C(24) C(12) 2.497(7) .
C(24) C(19) 2.496(7) .
C(25) O(7) 3.484(6) 1_455
C(25) C(11) 2.415(6) .
C(25) C(21) 2.391(7) .
C(25) C(22) 2.751(7) .
C(26) O(6) 3.294(8) .
C(26) C(16) 2.368(8) .
C(26) C(23) 3.544(8) .
C(26) C(27) 3.358(10) .
C(27) O(3) 2.887(8) .
C(27) C(16) 2.351(9) .
C(27) C(26) 3.358(10) .
O(1) H(1) 2.273 .
O(1) H(4) 2.798 3_656
O(1) H(12) 2.832 .
O(1) H(13) 3.190 .
O(1) H(14) 2.419 .
O(1) H(15) 2.730 .
O(1) H(16) 3.121 .
O(1) H(17) 2.292 .
O(1) H(18) 2.883 .
O(1) H(19) 3.231 .
O(1) H(20) 2.494 .
O(1) H(21) 3.523 3_656
O(1) H(22) 2.870 3_656
O(2) H(1) 3.089 .
O(2) H(3) 2.963 3_646
O(2) H(7) 3.327 3_646
O(2) H(8) 2.642 .
O(2) H(10) 3.078 .
O(2) H(12) 2.773 .
O(2) H(14) 3.225 .
O(2) H(19) 3.431 .
O(2) H(20) 2.284 .
O(2) H(27) 2.045 3_646
O(3) H(7) 2.878 .
O(3) H(8) 2.470 .
O(3) H(9) 2.653 .
O(3) H(11) 3.194 3_646
O(3) H(21) 1.941 .
O(3) H(22) 1.961 .
O(3) H(23) 1.958 .
O(3) H(24) 3.537 .
O(3) H(25) 3.506 .
O(3) H(26) 2.495 .
O(3) H(28) 1.933 .
O(4) H(1) 2.213 .
O(4) H(3) 3.512 .
O(4) H(5) 2.428 3_656
O(4) H(7) 1.964 .
O(4) H(8) 3.201 .
O(4) H(8) 2.863 3_656
O(4) H(9) 2.752 .
O(4) H(10) 3.296 3_656
O(4) H(11) 2.684 .
O(5) H(7) 2.907 .
O(5) H(9) 3.079 .
O(5) H(13) 3.086 4_674
O(5) H(14) 3.412 4_674
O(5) H(15) 2.358 4_674
O(5) H(16) 3.544 4_674
O(5) H(23) 3.498 2_566
O(5) H(25) 2.920 2_466
O(5) H(27) 2.739 .
O(5) H(28) 2.464 .
O(6) H(2) 2.922 1_655
O(6) H(9) 2.387 .
O(6) H(21) 3.339 .
O(6) H(23) 3.478 .
O(6) H(23) 3.323 2_566
O(6) H(24) 1.926 .
O(6) H(25) 1.953 .
O(6) H(26) 1.934 .
O(6) H(28) 1.950 .
O(6) H(28) 3.584 2_566
O(7) H(5) 3.270 3_656
O(7) H(6) 2.585 1_655
O(7) H(9) 2.397 .
O(7) H(13) 3.514 4_674
O(7) H(14) 3.341 4_674
O(7) H(18) 2.857 3_756
O(7) H(19) 2.873 3_756
O(7) H(21) 3.187 2_566
O(7) H(23) 3.153 2_566
O(7) H(27) 3.167 .
O(7) H(28) 3.593 .
N(1) H(6) 3.442 1_655
N(1) H(7) 2.851 .
N(1) H(9) 2.014 .
N(1) H(15) 3.438 4_674
N(1) H(23) 3.397 2_566
N(1) H(27) 2.630 .
N(1) H(28) 2.521 .
N(9) H(5) 3.248 3_656
N(9) H(7) 3.218 .
N(9) H(8) 1.975 .
N(9) H(9) 2.572 .
N(9) H(10) 2.649 .
N(9) H(11) 2.678 .
N(9) H(22) 3.102 3_656
N(9) H(27) 3.480 .
N(9) H(27) 3.473 3_646
C(10) H(1) 1.977 .
C(10) H(8) 2.614 .
C(10) H(9) 3.400 .
C(10) H(10) 3.064 .
C(10) H(12) 3.044 .
C(10) H(14) 2.935 .
C(10) H(18) 3.575 .
C(10) H(20) 2.594 .
C(10) H(22) 3.345 3_656
C(10) H(27) 3.022 3_646
C(11) H(3) 2.039 .
C(11) H(4) 3.263 .
C(11) H(5) 2.023 .
C(11) H(6) 3.269 .
C(11) H(7) 2.644 .
C(11) H(8) 2.684 .
C(11) H(10) 2.024 .
C(11) H(11) 2.031 .
C(11) H(17) 3.441 1_455
C(11) H(18) 3.269 1_455
C(12) H(15) 2.517 .
C(12) H(16) 2.956 .
C(12) H(16) 3.027 2_467
C(12) H(17) 3.264 .
C(12) H(18) 3.257 .
C(12) H(19) 2.495 .
C(12) H(20) 2.915 .
C(12) H(21) 3.433 3_656
C(12) H(25) 3.456 4_665
C(12) H(26) 3.553 4_665
C(13) H(12) 2.033 .
C(13) H(13) 2.035 .
C(13) H(14) 2.039 .
C(13) H(15) 2.046 .
C(13) H(16) 2.046 .
C(13) H(17) 2.045 .
C(13) H(18) 2.037 .
C(13) H(19) 2.032 .
C(13) H(20) 2.038 .
C(14) H(1) 2.464 .
C(14) H(3) 3.410 .
C(14) H(5) 3.567 3_656
C(14) H(8) 2.067 .
C(14) H(9) 2.052 .
C(14) H(10) 3.350 .
C(14) H(11) 2.673 .
C(14) H(27) 2.074 .
C(14) H(28) 2.886 .
C(15) H(1) 3.010 .
C(15) H(3) 2.678 .
C(15) H(5) 2.674 .
C(15) H(7) 2.624 .
C(15) H(8) 2.049 .
C(15) H(27) 3.243 3_646
C(16) H(7) 2.671 .
C(16) H(8) 3.099 .
C(16) H(9) 2.030 .
C(16) H(21) 2.779 .
C(16) H(22) 3.126 .
C(16) H(23) 2.417 .
C(16) H(24) 2.766 .
C(16) H(25) 3.116 .
C(16) H(26) 2.372 .
C(17) H(1) 2.068 .
C(17) H(5) 3.185 .
C(17) H(7) 2.067 .
C(17) H(9) 2.560 .
C(17) H(10) 2.052 .
C(17) H(11) 2.043 .
C(17) H(27) 3.215 .
C(17) H(27) 3.165 3_646
C(18) H(3) 3.264 .
C(18) H(4) 2.024 .
C(18) H(5) 3.243 .
C(18) H(6) 2.042 .
C(18) H(9) 3.145 1_455
C(18) H(17) 3.392 3_646
C(19) H(4) 3.013 3_656
C(19) H(12) 3.300 .
C(19) H(12) 3.385 2_567
C(19) H(13) 2.564 .
C(19) H(14) 2.872 .
C(19) H(18) 2.469 .
C(19) H(19) 2.951 .
C(19) H(20) 3.238 .
C(19) H(25) 3.396 3_756
C(20) H(2) 3.263 .
C(20) H(4) 3.219 3_556
C(20) H(5) 3.239 .
C(20) H(6) 2.031 .
C(20) H(7) 2.798 .
C(20) H(10) 3.184 .
C(20) H(11) 2.565 .
C(20) H(17) 3.251 1_455
C(20) H(20) 3.130 3_656
C(20) H(24) 3.440 2_466
C(21) H(1) 3.280 3_646
C(21) H(2) 2.043 .
C(21) H(3) 3.418 3_546
C(21) H(5) 2.017 .
C(21) H(6) 3.252 .
C(21) H(17) 3.005 3_646
C(21) H(18) 3.230 1_455
C(21) H(20) 3.494 1_455
C(21) H(22) 3.006 .
C(22) H(1) 2.998 3_646
C(22) H(2) 3.254 .
C(22) H(3) 3.243 .
C(22) H(4) 2.027 .
C(22) H(7) 3.468 .
C(22) H(8) 2.944 .
C(22) H(10) 2.680 .
C(22) H(11) 3.276 .
C(22) H(18) 2.899 1_455
C(22) H(22) 2.974 .
C(22) H(27) 3.367 3_646
C(23) H(1) 2.972 .
C(23) H(2) 3.364 1_655
C(23) H(6) 3.528 1_655
C(23) H(7) 2.071 .
C(23) H(8) 2.653 .
C(23) H(23) 3.544 .
C(23) H(27) 2.866 .
C(23) H(28) 2.056 .
C(24) H(3) 3.363 3_646
C(24) H(6) 3.191 3_646
C(24) H(12) 2.512 .
C(24) H(13) 2.882 .
C(24) H(14) 3.272 .
C(24) H(15) 3.266 .
C(24) H(16) 2.506 .
C(24) H(17) 2.891 .
C(24) H(26) 3.178 4_665
C(25) H(2) 2.037 .
C(25) H(3) 2.031 .
C(25) H(4) 3.248 .
C(25) H(4) 3.332 3_556
C(25) H(9) 3.275 1_455
C(25) H(20) 3.290 3_656
C(25) H(24) 3.128 2_466
C(26) H(1) 3.469 3_646
C(26) H(7) 3.412 .
C(26) H(8) 3.385 .
C(26) H(14) 3.129 3_646
C(26) H(26) 2.634 .
C(26) H(28) 2.358 .
C(27) H(12) 3.131 4_664
C(27) H(19) 2.938 4_664
C(27) H(20) 3.584 4_664
C(27) H(21) 3.019 .
C(27) H(23) 3.551 .
C(27) H(23) 3.589 2_566
C(27) H(28) 2.531 .
H(1) O(1) 2.273 .
H(1) O(2) 3.089 .
H(1) O(4) 2.213 .
H(1) C(10) 1.977 .
H(1) C(14) 2.464 .
H(1) C(15) 3.010 .
H(1) C(17) 2.068 .
H(1) C(21) 3.280 3_656
H(1) C(22) 2.998 3_656
H(1) C(23) 2.972 .
H(1) C(26) 3.469 3_656
H(1) H(4) 2.873 3_656
H(1) H(5) 2.306 3_656
H(1) H(6) 3.533 1_655
H(1) H(7) 3.356 .
H(1) H(8) 2.749 .
H(1) H(9) 2.575 .
H(1) H(10) 3.315 .
H(1) H(11) 2.931 .
H(1) H(22) 2.655 3_656
H(1) H(27) 2.960 .
H(2) O(6) 2.922 1_455
H(2) C(20) 3.263 .
H(2) C(21) 2.043 .
H(2) C(22) 3.254 .
H(2) C(23) 3.364 1_455
H(2) C(25) 2.037 .
H(2) H(4) 2.341 .
H(2) H(6) 2.339 .
H(2) H(9) 2.529 1_455
H(2) H(15) 3.431 3_646
H(2) H(17) 3.048 3_646
H(3) O(2) 2.963 3_656
H(3) O(4) 3.512 .
H(3) C(11) 2.039 .
H(3) C(14) 3.410 .
H(3) C(15) 2.678 .
H(3) C(18) 3.264 .
H(3) C(21) 3.418 3_556
H(3) C(22) 3.243 .
H(3) C(24) 3.363 3_656
H(3) C(25) 2.031 .
H(3) H(4) 2.900 3_556
H(3) H(6) 2.325 .
H(3) H(7) 2.830 .
H(3) H(10) 3.411 .
H(3) H(11) 2.373 .
H(3) H(17) 3.269 1_455
H(3) H(20) 2.466 3_656
H(3) H(24) 3.598 2_466
H(4) O(1) 2.798 3_646
H(4) C(11) 3.263 .
H(4) C(18) 2.024 .
H(4) C(19) 3.013 3_646
H(4) C(20) 3.219 3_546
H(4) C(22) 2.027 .
H(4) C(25) 3.248 .
H(4) C(25) 3.332 3_546
H(4) H(1) 2.873 3_646
H(4) H(2) 2.341 .
H(4) H(3) 2.900 3_546
H(4) H(5) 2.320 .
H(4) H(6) 3.107 3_546
H(4) H(15) 3.143 3_646
H(4) H(17) 2.223 3_646
H(4) H(18) 3.552 1_455
H(4) H(20) 3.567 1_455
H(4) H(22) 3.003 .
H(5) O(4) 2.428 3_646
H(5) O(7) 3.270 3_646
H(5) N(9) 3.248 3_646
H(5) C(11) 2.023 .
H(5) C(14) 3.567 3_646
H(5) C(15) 2.674 .
H(5) C(17) 3.185 .
H(5) C(18) 3.243 .
H(5) C(20) 3.239 .
H(5) C(21) 2.017 .
H(5) H(1) 2.306 3_646
H(5) H(4) 2.320 .
H(5) H(6) 3.543 3_546
H(5) H(8) 2.721 .
H(5) H(10) 2.559 .
H(5) H(11) 3.551 .
H(5) H(18) 2.975 1_455
H(5) H(22) 2.995 .
H(5) H(27) 2.525 3_646
H(6) O(7) 2.585 1_455
H(6) N(1) 3.442 1_455
H(6) C(11) 3.269 .
H(6) C(18) 2.042 .
H(6) C(20) 2.031 .
H(6) C(21) 3.252 .
H(6) C(23) 3.528 1_455
H(6) C(24) 3.191 3_656
H(6) H(1) 3.533 1_455
H(6) H(2) 2.339 .
H(6) H(3) 2.325 .
H(6) H(4) 3.107 3_556
H(6) H(5) 3.543 3_556
H(6) H(9) 2.795 1_455
H(6) H(18) 3.139 3_656
H(6) H(19) 3.114 3_656
H(6) H(20) 2.794 3_656
H(6) H(24) 3.083 2_466
H(7) O(2) 3.327 3_656
H(7) O(3) 2.878 .
H(7) O(4) 1.964 .
H(7) O(5) 2.907 .
H(7) N(1) 2.851 .
H(7) N(9) 3.218 .
H(7) C(11) 2.644 .
H(7) C(15) 2.624 .
H(7) C(16) 2.671 .
H(7) C(17) 2.067 .
H(7) C(20) 2.798 .
H(7) C(22) 3.468 .
H(7) C(23) 2.071 .
H(7) C(26) 3.412 .
H(7) H(1) 3.356 .
H(7) H(3) 2.830 .
H(7) H(8) 2.430 .
H(7) H(9) 2.794 .
H(7) H(10) 3.521 .
H(7) H(11) 2.790 .
H(7) H(23) 3.144 .
H(7) H(24) 3.092 2_466
H(7) H(25) 3.424 2_466
H(7) H(27) 2.362 .
H(7) H(28) 2.673 .
H(8) O(2) 2.642 .
H(8) O(3) 2.470 .
H(8) O(4) 3.201 .
H(8) O(4) 2.863 3_646
H(8) N(9) 1.975 .
H(8) C(10) 2.614 .
H(8) C(11) 2.684 .
H(8) C(14) 2.067 .
H(8) C(15) 2.049 .
H(8) C(16) 3.099 .
H(8) C(22) 2.944 .
H(8) C(23) 2.653 .
H(8) C(26) 3.385 .
H(8) H(1) 2.749 .
H(8) H(5) 2.721 .
H(8) H(7) 2.430 .
H(8) H(9) 2.598 .
H(8) H(10) 2.354 .
H(8) H(11) 2.797 .
H(8) H(11) 3.562 3_646
H(8) H(22) 3.259 .
H(8) H(27) 2.599 3_646
H(9) O(3) 2.653 .
H(9) O(4) 2.752 .
H(9) O(5) 3.079 .
H(9) O(6) 2.387 .
H(9) O(7) 2.397 .
H(9) N(1) 2.014 .
H(9) N(9) 2.572 .
H(9) C(10) 3.400 .
H(9) C(14) 2.052 .
H(9) C(16) 2.030 .
H(9) C(17) 2.560 .
H(9) C(18) 3.145 1_655
H(9) C(25) 3.275 1_655
H(9) H(1) 2.575 .
H(9) H(2) 2.529 1_655
H(9) H(6) 2.795 1_655
H(9) H(7) 2.794 .
H(9) H(8) 2.598 .
H(9) H(27) 3.339 .
H(9) H(28) 2.790 .
H(10) O(2) 3.078 .
H(10) O(4) 3.296 3_646
H(10) N(9) 2.649 .
H(10) C(10) 3.064 .
H(10) C(11) 2.024 .
H(10) C(14) 3.350 .
H(10) C(17) 2.052 .
H(10) C(20) 3.184 .
H(10) C(22) 2.680 .
H(10) H(1) 3.315 .
H(10) H(3) 3.411 .
H(10) H(5) 2.559 .
H(10) H(7) 3.521 .
H(10) H(8) 2.354 .
H(10) H(11) 1.551 .
H(10) H(13) 3.343 2_467
H(10) H(16) 3.502 1_455
H(10) H(18) 3.540 1_455
H(10) H(27) 2.663 3_646
H(11) O(3) 3.194 3_656
H(11) O(4) 2.684 .
H(11) N(9) 2.678 .
H(11) C(11) 2.031 .
H(11) C(14) 2.673 .
H(11) C(17) 2.043 .
H(11) C(20) 2.565 .
H(11) C(22) 3.276 .
H(11) H(1) 2.931 .
H(11) H(3) 2.373 .
H(11) H(5) 3.551 .
H(11) H(7) 2.790 .
H(11) H(8) 2.797 .
H(11) H(8) 3.562 3_656
H(11) H(10) 1.551 .
H(11) H(27) 3.238 .
H(12) O(1) 2.832 .
H(12) O(2) 2.773 .
H(12) C(10) 3.044 .
H(12) C(13) 2.033 .
H(12) C(19) 3.300 .
H(12) C(19) 3.385 2_467
H(12) C(24) 2.512 .
H(12) C(27) 3.131 4_665
H(12) H(13) 1.551 .
H(12) H(14) 1.551 .
H(12) H(15) 3.429 .
H(12) H(15) 3.424 2_467
H(12) H(16) 2.559 2_467
H(12) H(18) 3.410 .
H(12) H(19) 2.338 .
H(12) H(20) 2.709 .
H(12) H(24) 3.565 4_665
H(12) H(25) 2.552 4_665
H(12) H(26) 2.898 4_665
H(13) O(1) 3.190 .
H(13) O(5) 3.086 4_675
H(13) O(7) 3.514 4_675
H(13) C(13) 2.035 .
H(13) C(19) 2.564 .
H(13) C(24) 2.882 .
H(13) H(10) 3.343 2_567
H(13) H(12) 1.551 .
H(13) H(14) 1.551 .
H(13) H(15) 2.401 .
H(13) H(16) 2.776 .
H(13) H(16) 3.045 2_467
H(13) H(17) 3.454 .
H(13) H(18) 3.518 .
H(13) H(19) 2.659 .
H(13) H(20) 3.496 .
H(13) H(26) 3.516 4_665
H(14) O(1) 2.419 .
H(14) O(2) 3.225 .
H(14) O(5) 3.412 4_675
H(14) O(7) 3.341 4_675
H(14) C(10) 2.935 .
H(14) C(13) 2.039 .
H(14) C(19) 2.872 .
H(14) C(24) 3.272 .
H(14) C(26) 3.129 3_656
H(14) H(12) 1.551 .
H(14) H(13) 1.551 .
H(14) H(15) 2.644 .
H(14) H(16) 3.502 .
H(14) H(16) 2.987 2_467
H(14) H(17) 3.493 .
H(14) H(19) 3.401 .
H(14) H(19) 3.354 2_467
H(14) H(20) 3.576 .
H(14) H(21) 2.498 3_656
H(14) H(22) 3.002 3_656
H(14) H(23) 3.475 3_656
H(15) O(1) 2.730 .
H(15) O(5) 2.358 4_675
H(15) N(1) 3.438 4_675
H(15) C(12) 2.517 .
H(15) C(13) 2.046 .
H(15) C(24) 3.266 .
H(15) H(2) 3.431 3_656
H(15) H(4) 3.143 3_656
H(15) H(12) 3.429 .
H(15) H(12) 3.424 2_567
H(15) H(13) 2.401 .
H(15) H(14) 2.644 .
H(15) H(16) 1.551 .
H(15) H(17) 1.551 .
H(15) H(18) 3.368 .
H(15) H(19) 3.595 .
H(15) H(22) 3.468 3_656
H(15) H(25) 2.978 3_756
H(16) O(1) 3.121 .
H(16) O(5) 3.544 4_675
H(16) C(12) 2.956 .
H(16) C(12) 3.027 2_567
H(16) C(13) 2.046 .
H(16) C(24) 2.506 .
H(16) H(10) 3.502 1_655
H(16) H(12) 2.559 2_567
H(16) H(13) 2.776 .
H(16) H(13) 3.045 2_567
H(16) H(14) 3.502 .
H(16) H(14) 2.987 2_567
H(16) H(15) 1.551 .
H(16) H(17) 1.551 .
H(16) H(18) 2.272 .
H(16) H(19) 2.769 .
H(16) H(20) 3.386 .
H(16) H(25) 3.064 3_756
H(17) O(1) 2.292 .
H(17) C(11) 3.441 1_655
H(17) C(12) 3.264 .
H(17) C(13) 2.045 .
H(17) C(18) 3.392 3_656
H(17) C(20) 3.251 1_655
H(17) C(21) 3.005 3_656
H(17) C(24) 2.891 .
H(17) H(2) 3.048 3_656
H(17) H(3) 3.269 1_655
H(17) H(4) 2.223 3_656
H(17) H(13) 3.454 .
H(17) H(14) 3.493 .
H(17) H(15) 1.551 .
H(17) H(16) 1.551 .
H(17) H(18) 2.673 .
H(17) H(19) 3.543 .
H(17) H(20) 3.486 .
H(18) O(1) 2.883 .
H(18) O(7) 2.857 3_746
H(18) C(10) 3.575 .
H(18) C(11) 3.269 1_655
H(18) C(12) 3.257 .
H(18) C(13) 2.037 .
H(18) C(19) 2.469 .
H(18) C(21) 3.230 1_655
H(18) C(22) 2.899 1_655
H(18) H(4) 3.552 1_655
H(18) H(5) 2.975 1_655
H(18) H(6) 3.139 3_646
H(18) H(10) 3.540 1_655
H(18) H(12) 3.410 .
H(18) H(13) 3.518 .
H(18) H(15) 3.368 .
H(18) H(16) 2.272 .
H(18) H(17) 2.673 .
H(18) H(19) 1.551 .
H(18) H(20) 1.551 .
H(19) O(1) 3.231 .
H(19) O(2) 3.431 .
H(19) O(7) 2.873 3_746
H(19) C(12) 2.495 .
H(19) C(13) 2.032 .
H(19) C(19) 2.951 .
H(19) C(27) 2.938 4_665
H(19) H(6) 3.114 3_646
H(19) H(12) 2.338 .
H(19) H(13) 2.659 .
H(19) H(14) 3.401 .
H(19) H(14) 3.354 2_567
H(19) H(15) 3.595 .
H(19) H(16) 2.769 .
H(19) H(17) 3.543 .
H(19) H(18) 1.551 .
H(19) H(20) 1.551 .
H(19) H(21) 2.982 4_665
H(19) H(24) 3.000 4_665
H(19) H(25) 3.062 4_665
H(19) H(26) 2.315 4_665
H(20) O(1) 2.494 .
H(20) O(2) 2.284 .
H(20) C(10) 2.594 .
H(20) C(12) 2.915 .
H(20) C(13) 2.038 .
H(20) C(19) 3.238 .
H(20) C(20) 3.130 3_646
H(20) C(21) 3.494 1_655
H(20) C(25) 3.290 3_646
H(20) C(27) 3.584 4_665
H(20) H(3) 2.466 3_646
H(20) H(4) 3.567 1_655
H(20) H(6) 2.794 3_646
H(20) H(12) 2.709 .
H(20) H(13) 3.496 .
H(20) H(14) 3.576 .
H(20) H(16) 3.386 .
H(20) H(17) 3.486 .
H(20) H(18) 1.551 .
H(20) H(19) 1.551 .
H(20) H(24) 3.325 4_665
H(20) H(25) 3.523 4_665
H(20) H(26) 3.320 4_665
H(21) O(1) 3.523 3_646
H(21) O(3) 1.941 .
H(21) O(6) 3.339 .
H(21) O(7) 3.187 2_466
H(21) C(12) 3.433 3_646
H(21) C(16) 2.779 .
H(21) C(27) 3.019 .
H(21) H(14) 2.498 3_646
H(21) H(19) 2.982 4_664
H(21) H(22) 1.551 .
H(21) H(23) 1.551 .
H(21) H(24) 3.523 .
H(21) H(26) 2.143 .
H(21) H(28) 2.768 .
H(22) O(1) 2.870 3_646
H(22) O(3) 1.961 .
H(22) N(9) 3.102 3_646
H(22) C(10) 3.345 3_646
H(22) C(16) 3.126 .
H(22) C(21) 3.006 .
H(22) C(22) 2.974 .
H(22) H(1) 2.655 3_646
H(22) H(4) 3.003 .
H(22) H(5) 2.995 .
H(22) H(8) 3.259 .
H(22) H(14) 3.002 3_646
H(22) H(15) 3.468 3_646
H(22) H(21) 1.551 .
H(22) H(23) 1.551 .
H(22) H(26) 3.500 .
H(22) H(28) 3.183 .
H(23) O(3) 1.958 .
H(23) O(5) 3.498 2_466
H(23) O(6) 3.478 .
H(23) O(6) 3.323 2_466
H(23) O(7) 3.153 2_466
H(23) N(1) 3.397 2_466
H(23) C(16) 2.417 .
H(23) C(23) 3.544 .
H(23) C(27) 3.551 .
H(23) C(27) 3.589 2_466
H(23) H(7) 3.144 .
H(23) H(14) 3.475 3_646
H(23) H(21) 1.551 .
H(23) H(22) 1.551 .
H(23) H(24) 3.059 2_466
H(23) H(26) 2.904 .
H(23) H(28) 2.040 .
H(24) O(3) 3.537 .
H(24) O(6) 1.926 .
H(24) C(16) 2.766 .
H(24) C(20) 3.440 2_566
H(24) C(25) 3.128 2_566
H(24) H(3) 3.598 2_566
H(24) H(6) 3.083 2_566
H(24) H(7) 3.092 2_566
H(24) H(12) 3.565 4_664
H(24) H(19) 3.000 4_664
H(24) H(20) 3.325 4_664
H(24) H(21) 3.523 .
H(24) H(23) 3.059 2_566
H(24) H(25) 1.551 .
H(24) H(26) 1.551 .
H(24) H(28) 2.653 .
H(24) H(28) 3.456 2_566
H(25) O(3) 3.506 .
H(25) O(5) 2.920 2_566
H(25) O(6) 1.953 .
H(25) C(12) 3.456 4_664
H(25) C(16) 3.116 .
H(25) C(19) 3.396 3_746
H(25) H(7) 3.424 2_566
H(25) H(12) 2.552 4_664
H(25) H(15) 2.978 3_746
H(25) H(16) 3.064 3_746
H(25) H(19) 3.062 4_664
H(25) H(20) 3.523 4_664
H(25) H(24) 1.551 .
H(25) H(26) 1.551 .
H(25) H(28) 3.436 .
H(25) H(28) 3.408 2_566
H(26) O(3) 2.495 .
H(26) O(6) 1.934 .
H(26) C(12) 3.553 4_664
H(26) C(16) 2.372 .
H(26) C(24) 3.178 4_664
H(26) C(26) 2.634 .
H(26) H(12) 2.898 4_664
H(26) H(13) 3.516 4_664
H(26) H(19) 2.315 4_664
H(26) H(20) 3.320 4_664
H(26) H(21) 2.143 .
H(26) H(22) 3.500 .
H(26) H(23) 2.904 .
H(26) H(24) 1.551 .
H(26) H(25) 1.551 .
H(26) H(28) 2.469 .
H(27) O(2) 2.045 3_656
H(27) O(5) 2.739 .
H(27) O(7) 3.167 .
H(27) N(1) 2.630 .
H(27) N(9) 3.480 .
H(27) N(9) 3.473 3_656
H(27) C(10) 3.022 3_656
H(27) C(14) 2.074 .
H(27) C(15) 3.243 3_656
H(27) C(17) 3.215 .
H(27) C(17) 3.165 3_656
H(27) C(22) 3.367 3_656
H(27) C(23) 2.866 .
H(27) H(1) 2.960 .
H(27) H(5) 2.525 3_656
H(27) H(7) 2.362 .
H(27) H(8) 2.599 3_656
H(27) H(9) 3.339 .
H(27) H(10) 2.663 3_656
H(27) H(11) 3.238 .
H(28) O(3) 1.933 .
H(28) O(5) 2.464 .
H(28) O(6) 1.950 .
H(28) O(6) 3.584 2_466
H(28) O(7) 3.593 .
H(28) N(1) 2.521 .
H(28) C(14) 2.886 .
H(28) C(23) 2.056 .
H(28) C(26) 2.358 .
H(28) C(27) 2.531 .
H(28) H(7) 2.673 .
H(28) H(9) 2.790 .
H(28) H(21) 2.768 .
H(28) H(22) 3.183 .
H(28) H(23) 2.040 .
H(28) H(24) 2.653 .
H(28) H(24) 3.456 2_466
H(28) H(25) 3.436 .
H(28) H(25) 3.408 2_466
H(28) H(26) 2.469 .

loop_
_geom_torsion_atom_site_label_1
_geom_torsion_atom_site_label_2
_geom_torsion_atom_site_label_3
_geom_torsion_atom_site_label_4
_geom_torsion
C(10) O(1) C(13) C(12) -66.1(5)
C(10) O(1) C(13) C(19) 175.3(3)
C(10) O(1) C(13) C(24) 57.0(5)
C(13) O(1) C(10) O(2) -7.0(6)
C(13) O(1) C(10) N(9) 172.7(3)
C(26) O(3) C(16) O(6) -110.1(5)
C(26) O(3) C(16) C(23) 134.5(4)
C(27) O(6) C(16) O(3) 68.6(5)
C(27) O(6) C(16) C(23) -172.8(4)
O(5) N(1) C(23) C(14) -65.2(5)
O(5) N(1) C(23) C(16) 60.6(5)
O(7) N(1) C(23) C(14) 114.8(4)
O(7) N(1) C(23) C(16) -119.4(4)
C(10) N(9) C(17) C(14) -154.2(4)
C(10) N(9) C(17) C(15) 84.4(5)
C(17) N(9) C(10) O(1) -175.3(3)
C(17) N(9) C(10) O(2) 4.3(7)
C(15) C(11) C(20) C(25) 177.2(4)
C(20) C(11) C(15) C(17) -104.3(5)
C(15) C(11) C(22) C(21) -175.6(4)
C(22) C(11) C(15) C(17) 73.4(5)
C(20) C(11) C(22) C(21) 2.2(7)
C(22) C(11) C(20) C(25) -0.6(7)
O(4) C(14) C(17) N(9) -49.1(4)
O(4) C(14) C(17) C(15) 73.1(4)
O(4) C(14) C(23) N(1) -34.8(4)
O(4) C(14) C(23) C(16) -154.3(3)
C(17) C(14) C(23) N(1) -152.4(3)
C(17) C(14) C(23) C(16) 88.0(4)
C(23) C(14) C(17) N(9) 68.9(4)
C(23) C(14) C(17) C(15) -168.9(3)
C(11) C(15) C(17) N(9) -177.1(4)
C(11) C(15) C(17) C(14) 64.1(5)
O(3) C(16) C(23) N(1) -171.1(3)
O(3) C(16) C(23) C(14) -50.2(5)
O(6) C(16) C(23) N(1) 68.5(4)
O(6) C(16) C(23) C(14) -170.6(3)
C(21) C(18) C(25) C(20) 0.6(7)
C(25) C(18) C(21) C(22) 1.0(7)
C(11) C(20) C(25) C(18) -0.8(7)
C(18) C(21) C(22) C(11) -2.4(7)
